data_4029618
loop_
_publ_author_name
'Zhu, Shifa'
'Huang, Hua'
'Zhang, Zhicai'
'Ma, Tongmei'
'Jiang, Huanfeng'

_publ_section_title
;
 Mechanistic insight into transition metal-catalyzed reaction of
 enynal/enynone with alkenes: metal-dependent reaction pathway.
;
_journal_issue 13
_journal_name_full 'The Journal of organic chemistry'
_journal_page_first 6113
_journal_page_last 6122
_journal_paper_doi 10.1021/jo500838x
_journal_volume 79
_journal_year 2014
_chemical_formula_sum 'C29 H22 O3'
_chemical_formula_weight 418.47
_chemical_name_systematic
; 
 ? 
;
_space_group_IT_number 14
_symmetry_space_group_name_Hall '-P 2ybc'
_symmetry_space_group_name_H-M 'P 1 21/c 1'
_atom_sites_solution_hydrogens geom
_atom_sites_solution_primary direct
_atom_sites_solution_secondary difmap
_audit_creation_method SHELXL-97
_cell_angle_alpha 90.00
_cell_angle_beta 105.26(3)
_cell_angle_gamma 90.00
_cell_formula_units_Z 4
_cell_length_a 13.084(3)
_cell_length_b 11.765(2)
_cell_length_c 14.203(3)
_cell_measurement_temperature 293(2)
_cell_volume 2109.2(8)
_computing_structure_refinement 'SHELXL-97 (Sheldrick, 1997)'
_computing_structure_solution 'SHELXS-97 (Sheldrick, 1990)'
_diffrn_ambient_temperature 293(2)
_diffrn_measured_fraction_theta_full 0.994
_diffrn_measured_fraction_theta_max 0.994
_diffrn_radiation_monochromator graphite
_diffrn_radiation_source 'fine-focus sealed tube'
_diffrn_radiation_type MoK\a
_diffrn_radiation_wavelength 0.71073
_diffrn_reflns_av_R_equivalents 0.0228
_diffrn_reflns_av_sigmaI/netI 0.0195
_diffrn_reflns_limit_h_max 14
_diffrn_reflns_limit_h_min -16
_diffrn_reflns_limit_k_max 15
_diffrn_reflns_limit_k_min -15
_diffrn_reflns_limit_l_max 18
_diffrn_reflns_limit_l_min -18
_diffrn_reflns_number 19666
_diffrn_reflns_theta_full 27.46
_diffrn_reflns_theta_max 27.46
_diffrn_reflns_theta_min 3.01
_exptl_absorpt_coefficient_mu 0.084
_exptl_absorpt_correction_T_max 0.9916
_exptl_absorpt_correction_T_min 0.9833
_exptl_crystal_density_diffrn 1.318
_exptl_crystal_density_method 'not measured'
_exptl_crystal_F_000 880
_exptl_crystal_size_max 0.20
_exptl_crystal_size_mid 0.20
_exptl_crystal_size_min 0.10
_refine_diff_density_max 0.214
_refine_diff_density_min -0.162
_refine_diff_density_rms 0.034
_refine_ls_extinction_method none
_refine_ls_goodness_of_fit_ref 1.058
_refine_ls_hydrogen_treatment mixed
_refine_ls_matrix_type full
_refine_ls_number_parameters 289
_refine_ls_number_reflns 4798
_refine_ls_number_restraints 0
_refine_ls_restrained_S_all 1.058
_refine_ls_R_factor_all 0.0550
_refine_ls_R_factor_gt 0.0411
_refine_ls_shift/su_max 0.000
_refine_ls_shift/su_mean 0.000
_refine_ls_structure_factor_coef Fsqd
_refine_ls_weighting_details 'calc w=1/[\s^2^(Fo^2^)+(0.1000P)^2^+0.0000P] where P=(Fo^2^+2Fc^2^)/3'
_refine_ls_weighting_scheme calc
_refine_ls_wR_factor_gt 0.1345
_refine_ls_wR_factor_ref 0.1487
_reflns_number_gt 3655
_reflns_number_total 4798
_reflns_threshold_expression >2sigma(I)
_cod_data_source_file jo500838x_si_002.cif
_cod_data_source_block shelxl
_cod_depositor_comments 'Adding full bibliography for 4029618.cif.'
_cod_original_cell_volume 2109.2(7)
_cod_original_sg_symbol_H-M 'P 21/c'
_cod_database_code 4029618

loop_
_symmetry_equiv_pos_as_xyz
'x, y, z'
'-x, y+1/2, -z+1/2'
'-x, -y, -z'
'x, -y-1/2, z-1/2'

loop_
_atom_site_label
_atom_site_type_symbol
_atom_site_fract_x
_atom_site_fract_y
_atom_site_fract_z
_atom_site_U_iso_or_equiv
_atom_site_adp_type
_atom_site_occupancy
_atom_site_symmetry_multiplicity
_atom_site_calc_flag
_atom_site_refinement_flags
C12 C 0.26810(9) 0.24690(9) 0.12220(9) 0.0332(3) Uani 1 1 d .
C11 C 0.21685(9) 0.23478(10) 0.20893(9) 0.0354(3) Uani 1 1 d .
H11 H 0.2480 0.2939 0.2565 0.042 Uiso 1 1 calc R
C10 C 0.24634(10) 0.11771(10) 0.26090(9) 0.0387(3) Uani 1 1 d .
H10 H 0.2943 0.1336 0.3252 0.046 Uiso 1 1 calc R
C7 C 0.39192(9) 0.22870(10) 0.16311(9) 0.0375(3) Uani 1 1 d .
H7 H 0.4165 0.2836 0.2161 0.045 Uiso 1 1 calc R
C24 C 0.22284(10) 0.14800(10) 0.05423(9) 0.0360(3) Uani 1 1 d .
C13 C 0.25092(10) 0.36467(10) 0.07311(10) 0.0386(3) Uani 1 1 d .
C9 C 0.30917(10) 0.04739(10) 0.20427(10) 0.0401(3) Uani 1 1 d .
H9 H 0.3225 -0.0293 0.2317 0.048 Uiso 1 1 calc R
C25 C 0.24640(10) 0.04248(10) 0.09979(10) 0.0388(3) Uani 1 1 d .
C14 C 0.24189(10) 0.47188(10) 0.12811(11) 0.0410(3) Uani 1 1 d .
C20 C 0.09877(10) 0.25811(11) 0.17515(10) 0.0418(3) Uani 1 1 d .
C4 C 0.45466(10) 0.25099(10) 0.08909(10) 0.0406(3) Uani 1 1 d .
C8 C 0.41339(10) 0.10863(11) 0.20915(11) 0.0445(3) Uani 1 1 d .
H8A H 0.4546 0.0647 0.1745 0.053 Uiso 1 1 calc R
H8B H 0.4541 0.1153 0.2767 0.053 Uiso 1 1 calc R
C26 C 0.21165(14) -0.05714(12) 0.04922(12) 0.0542(4) Uani 1 1 d .
H26 H 0.2294 -0.1272 0.0794 0.065 Uiso 1 1 calc R
C21 C 0.03161(11) 0.20944(13) 0.23352(11) 0.0496(3) Uani 1 1 d .
H21 H -0.0297 0.2473 0.2369 0.060 Uiso 1 1 calc R
C22 C 0.05737(12) 0.11272(13) 0.28121(12) 0.0515(4) Uani 1 1 d .
H22 H 0.0135 0.0836 0.3173 0.062 Uiso 1 1 calc R
C15 C 0.30209(12) 0.49734(11) 0.22131(12) 0.0486(3) Uani 1 1 d .
H15 H 0.3493 0.4438 0.2563 0.058 Uiso 1 1 calc R
C23 C 0.15384(12) 0.05018(12) 0.27835(11) 0.0469(3) Uani 1 1 d .
C29 C 0.15961(12) 0.15224(13) -0.04099(11) 0.0515(4) Uani 1 1 d .
H29 H 0.1414 0.2219 -0.0717 0.062 Uiso 1 1 calc R
C19 C 0.17107(12) 0.55346(11) 0.07697(13) 0.0507(4) Uani 1 1 d .
H19 H 0.1310 0.5382 0.0138 0.061 Uiso 1 1 calc R
C5 C 0.45595(12) 0.17558(13) 0.01428(12) 0.0519(4) Uani 1 1 d .
H5 H 0.4144 0.1104 0.0063 0.062 Uiso 1 1 calc R
C17 C 0.22140(13) 0.68138(12) 0.21186(16) 0.0623(5) Uani 1 1 d .
H17 H 0.2147 0.7516 0.2398 0.075 Uiso 1 1 calc R
C16 C 0.29256(14) 0.60251(13) 0.26306(14) 0.0592(4) Uani 1 1 d .
H16 H 0.3341 0.6195 0.3253 0.071 Uiso 1 1 calc R
C18 C 0.16035(13) 0.65642(12) 0.11964(15) 0.0597(4) Uani 1 1 d .
H18 H 0.1115 0.7093 0.0858 0.072 Uiso 1 1 calc R
C3 C 0.51687(12) 0.34750(13) 0.09741(14) 0.0567(4) Uani 1 1 d .
H3 H 0.5163 0.3999 0.1463 0.068 Uiso 1 1 calc R
C27 C 0.15090(17) -0.05191(14) -0.04577(14) 0.0721(5) Uani 1 1 d .
H27 H 0.1281 -0.1185 -0.0802 0.086 Uiso 1 1 calc R
C1 C 0.58113(14) 0.29201(17) -0.03795(15) 0.0697(5) Uani 1 1 d .
H1 H 0.6239 0.3050 -0.0798 0.084 Uiso 1 1 calc R
C6 C 0.51879(14) 0.19672(16) -0.04876(14) 0.0642(4) Uani 1 1 d .
H6 H 0.5186 0.1457 -0.0988 0.077 Uiso 1 1 calc R
C2 C 0.57996(14) 0.36796(16) 0.03489(17) 0.0720(5) Uani 1 1 d .
H2 H 0.6215 0.4332 0.0423 0.086 Uiso 1 1 calc R
C28 C 0.12387(17) 0.05229(15) -0.09001(13) 0.0711(5) Uani 1 1 d .
H28 H 0.0810 0.0554 -0.1536 0.085 Uiso 1 1 calc R
O3 O 0.06041(8) 0.31621(10) 0.10414(9) 0.0586(3) Uani 1 1 d .
O1 O 0.24922(9) 0.37360(8) -0.01239(8) 0.0519(3) Uani 1 1 d .
O2 O 0.15918(11) -0.05136(9) 0.29068(11) 0.0704(4) Uani 1 1 d .

loop_
_atom_site_aniso_label
_atom_site_aniso_U_11
_atom_site_aniso_U_22
_atom_site_aniso_U_33
_atom_site_aniso_U_23
_atom_site_aniso_U_13
_atom_site_aniso_U_12
C12 0.0369(6) 0.0330(5) 0.0302(6) -0.0004(4) 0.0097(4) -0.0017(5)
C11 0.0371(6) 0.0369(6) 0.0333(6) -0.0041(5) 0.0114(5) -0.0033(5)
C10 0.0434(6) 0.0422(6) 0.0309(6) 0.0026(5) 0.0107(5) -0.0038(5)
C7 0.0365(6) 0.0394(6) 0.0367(7) -0.0032(5) 0.0097(5) -0.0024(5)
C24 0.0399(6) 0.0367(6) 0.0324(6) -0.0024(5) 0.0113(5) -0.0027(5)
C13 0.0394(6) 0.0372(6) 0.0398(7) 0.0014(5) 0.0116(5) -0.0011(5)
C9 0.0454(7) 0.0364(6) 0.0391(7) 0.0056(5) 0.0121(5) 0.0024(5)
C25 0.0432(7) 0.0364(6) 0.0388(7) -0.0021(5) 0.0147(5) -0.0021(5)
C14 0.0433(7) 0.0343(6) 0.0495(8) 0.0009(5) 0.0196(6) -0.0037(5)
C20 0.0413(7) 0.0409(6) 0.0446(7) -0.0047(6) 0.0138(5) -0.0024(5)
C4 0.0359(6) 0.0415(6) 0.0451(7) 0.0010(5) 0.0120(5) -0.0008(5)
C8 0.0397(6) 0.0486(7) 0.0443(8) 0.0077(6) 0.0092(5) 0.0048(5)
C26 0.0725(10) 0.0387(7) 0.0527(9) -0.0053(6) 0.0185(8) -0.0084(6)
C21 0.0413(7) 0.0595(8) 0.0518(9) -0.0100(7) 0.0188(6) -0.0061(6)
C22 0.0516(8) 0.0616(8) 0.0477(8) -0.0085(7) 0.0244(7) -0.0155(7)
C15 0.0501(8) 0.0408(7) 0.0570(9) -0.0074(6) 0.0178(6) -0.0028(6)
C23 0.0590(8) 0.0458(7) 0.0403(8) -0.0021(5) 0.0209(6) -0.0110(6)
C29 0.0614(9) 0.0499(7) 0.0375(8) 0.0007(6) 0.0032(6) -0.0055(6)
C19 0.0525(8) 0.0394(6) 0.0636(10) 0.0068(6) 0.0210(7) 0.0008(6)
C5 0.0507(8) 0.0547(8) 0.0542(9) -0.0070(7) 0.0212(7) -0.0040(6)
C17 0.0636(9) 0.0369(7) 0.1026(15) -0.0133(8) 0.0507(10) -0.0065(7)
C16 0.0624(9) 0.0515(8) 0.0709(11) -0.0200(8) 0.0303(8) -0.0156(7)
C18 0.0568(9) 0.0371(7) 0.0938(14) 0.0056(7) 0.0351(9) 0.0035(6)
C3 0.0515(8) 0.0492(8) 0.0750(12) -0.0044(7) 0.0265(8) -0.0101(6)
C27 0.1032(15) 0.0510(9) 0.0546(11) -0.0164(7) 0.0077(10) -0.0210(9)
C1 0.0552(9) 0.0876(12) 0.0767(13) 0.0213(10) 0.0360(9) 0.0059(9)
C6 0.0611(9) 0.0831(11) 0.0554(10) -0.0039(9) 0.0274(8) 0.0074(9)
C2 0.0586(10) 0.0633(10) 0.1027(16) 0.0114(10) 0.0367(10) -0.0114(8)
C28 0.0939(13) 0.0661(10) 0.0406(9) -0.0098(7) -0.0046(8) -0.0180(9)
O3 0.0453(5) 0.0647(6) 0.0642(7) 0.0134(5) 0.0118(5) 0.0070(5)
O1 0.0729(7) 0.0459(5) 0.0401(6) 0.0064(4) 0.0202(5) 0.0018(4)
O2 0.0857(9) 0.0488(6) 0.0896(10) 0.0050(6) 0.0458(8) -0.0112(5)

loop_
_atom_type_symbol
_atom_type_description
_atom_type_scat_dispersion_real
_atom_type_scat_dispersion_imag
_atom_type_scat_source
C C 0.0033 0.0016 'International Tables Vol C Tables 4.2.6.8 and 6.1.1.4'
H H 0.0000 0.0000 'International Tables Vol C Tables 4.2.6.8 and 6.1.1.4'
O O 0.0106 0.0060 'International Tables Vol C Tables 4.2.6.8 and 6.1.1.4'

loop_
_geom_angle_atom_site_label_1
_geom_angle_atom_site_label_2
_geom_angle_atom_site_label_3
_geom_angle
C24 C12 C13 114.38(10)
C24 C12 C11 104.72(9)
C13 C12 C11 113.49(9)
C24 C12 C7 108.51(9)
C13 C12 C7 107.50(9)
C11 C12 C7 108.00(10)
C20 C11 C12 110.37(11)
C20 C11 C10 114.40(10)
C12 C11 C10 110.52(9)
C23 C10 C9 111.26(11)
C23 C10 C11 115.41(11)
C9 C10 C11 109.11(10)
C4 C7 C8 112.24(10)
C4 C7 C12 114.19(11)
C8 C7 C12 109.38(9)
C29 C24 C25 119.06(12)
C29 C24 C12 128.35(11)
C25 C24 C12 112.49(11)
O1 C13 C14 117.63(11)
O1 C13 C12 119.53(11)
C14 C13 C12 122.75(11)
C25 C9 C8 108.28(11)
C25 C9 C10 108.10(11)
C8 C9 C10 108.47(11)
C26 C25 C24 120.59(13)
C26 C25 C9 124.45(12)
C24 C25 C9 114.96(11)
C15 C14 C19 118.77(13)
C15 C14 C13 125.14(12)
C19 C14 C13 115.96(13)
O3 C20 C21 120.64(13)
O3 C20 C11 121.95(12)
C21 C20 C11 117.40(12)
C3 C4 C5 117.67(13)
C3 C4 C7 119.73(13)
C5 C4 C7 122.54(11)
C9 C8 C7 110.49(10)
C27 C26 C25 119.75(14)
C22 C21 C20 120.90(13)
C21 C22 C23 121.43(12)
C14 C15 C16 120.52(15)
O2 C23 C22 120.56(13)
O2 C23 C10 121.50(13)
C22 C23 C10 117.94(11)
C28 C29 C24 119.70(14)
C18 C19 C14 120.35(17)
C4 C5 C6 120.53(14)
C18 C17 C16 120.09(14)
C17 C16 C15 119.83(17)
C17 C18 C19 120.40(16)
C2 C3 C4 121.66(16)
C26 C27 C28 119.93(14)
C2 C1 C6 119.56(15)
C1 C6 C5 120.67(16)
C1 C2 C3 119.89(16)
C27 C28 C29 120.89(16)

loop_
_geom_bond_atom_site_label_1
_geom_bond_atom_site_label_2
_geom_bond_distance
C12 C24 1.5282(16)
C12 C13 1.5406(16)
C12 C11 1.5563(16)
C12 C7 1.5852(17)
C11 C20 1.5174(18)
C11 C10 1.5623(17)
C10 C23 1.5215(18)
C10 C9 1.5347(18)
C7 C4 1.5172(17)
C7 C8 1.5509(17)
C24 C29 1.388(2)
C24 C25 1.3964(17)
C13 O1 1.2134(17)
C13 C14 1.5046(17)
C9 C25 1.496(2)
C9 C8 1.5276(18)
C25 C26 1.3873(19)
C14 C15 1.383(2)
C14 C19 1.398(2)
C20 O3 1.2124(17)
C20 C21 1.4733(19)
C4 C3 1.3839(19)
C4 C5 1.388(2)
C26 C27 1.375(3)
C21 C22 1.322(2)
C22 C23 1.471(2)
C15 C16 1.3917(19)
C23 O2 1.2067(17)
C29 C28 1.384(2)
C19 C18 1.378(2)
C5 C6 1.388(2)
C17 C18 1.374(3)
C17 C16 1.379(3)
C3 C2 1.383(2)
C27 C28 1.381(3)
C1 C2 1.370(3)
C1 C6 1.371(3)
